data_1542873
loop_
_publ_author_name
'Hlina, Johann'
'Zitz, Rainer'
'Wagner, Harald'
'Stella, Filippo'
'Baumgartner, Judith'
'Marschner, Christoph'

_publ_section_title
;
 \s-Bond electron delocalization of branched oligogermanes and germanium
 containing oligosilanes
;
_journal_name_full 'Inorganica Chimica Acta'
_journal_page_first 120
_journal_page_last 133
_journal_paper_doi 10.1016/j.ica.2014.07.005
_journal_volume 422
_journal_year 2014
_chemical_formula_sum 'C18 H54 Ge2 Si7'
_chemical_formula_weight 612.42
_chemical_name_systematic
;
 ?
;
_space_group_IT_number 14
_symmetry_cell_setting monoclinic
_symmetry_space_group_name_Hall '-P 2ybc'
_symmetry_space_group_name_H-M 'P 1 21/c 1'
_atom_sites_solution_hydrogens geom
_atom_sites_solution_primary direct
_atom_sites_solution_secondary difmap
_audit_creation_method SHELXL-97
_cell_angle_alpha 90.00
_cell_angle_beta 117.97(2)
_cell_angle_gamma 90.00
_cell_formula_units_Z 4
_cell_length_a 9.2278(18)
_cell_length_b 32.901(7)
_cell_length_c 12.868(5)
_cell_measurement_reflns_used 4991
_cell_measurement_temperature 150(2)
_cell_measurement_theta_max 46.541
_cell_measurement_theta_min 4.357
_cell_volume 3450.4(18)
_computing_cell_refinement 'Bruker XSCANS'
_computing_data_collection 'Bruker XSCANS'
_computing_data_reduction 'Bruker SHELXTL'
_computing_molecular_graphics 'Bruker SHELXTL'
_computing_publication_material 'Bruker SHELXTL'
_computing_structure_refinement 'SHELXL-97 (Sheldrick, 1997)'
_computing_structure_solution 'SHELXS-97 (Sheldrick, 1990)'
_diffrn_ambient_temperature 150(2)
_diffrn_measured_fraction_theta_full 1.000
_diffrn_measured_fraction_theta_max 1.000
_diffrn_measurement_device_type 'SMART APEX'
_diffrn_measurement_method '\w scans'
_diffrn_radiation_monochromator graphite
_diffrn_radiation_source 'fine-focus sealed tube'
_diffrn_radiation_type MoK\a
_diffrn_radiation_wavelength 0.71073
_diffrn_reflns_av_R_equivalents 0.1332
_diffrn_reflns_av_sigmaI/netI 0.0903
_diffrn_reflns_limit_h_max 10
_diffrn_reflns_limit_h_min -10
_diffrn_reflns_limit_k_max 38
_diffrn_reflns_limit_k_min -39
_diffrn_reflns_limit_l_max 15
_diffrn_reflns_limit_l_min -15
_diffrn_reflns_number 24511
_diffrn_reflns_theta_full 25.00
_diffrn_reflns_theta_max 25.00
_diffrn_reflns_theta_min 1.90
_exptl_absorpt_coefficient_mu 1.991
_exptl_absorpt_correction_T_max 0.8258
_exptl_absorpt_correction_T_min 0.5866
_exptl_absorpt_correction_type multi-scan
_exptl_absorpt_process_details SADABS
_exptl_crystal_colour colorless
_exptl_crystal_density_diffrn 1.179
_exptl_crystal_density_method 'not measured'
_exptl_crystal_description needles
_exptl_crystal_F_000 1296
_exptl_crystal_size_max 0.30
_exptl_crystal_size_mid 0.10
_exptl_crystal_size_min 0.10
_refine_diff_density_max 1.392
_refine_diff_density_min -1.080
_refine_diff_density_rms 0.136
_refine_ls_extinction_method none
_refine_ls_goodness_of_fit_ref 1.217
_refine_ls_hydrogen_treatment mixed
_refine_ls_matrix_type full
_refine_ls_number_parameters 286
_refine_ls_number_reflns 6052
_refine_ls_number_restraints 24
_refine_ls_restrained_S_all 1.215
_refine_ls_R_factor_all 0.1303
_refine_ls_R_factor_gt 0.1158
_refine_ls_shift/su_max 0.006
_refine_ls_shift/su_mean 0.000
_refine_ls_structure_factor_coef Fsqd
_refine_ls_weighting_details 'calc w=1/[\s^2^(Fo^2^)+(0.0450P)^2^+39.4196P] where P=(Fo^2^+2Fc^2^)/3'
_refine_ls_weighting_scheme calc
_refine_ls_wR_factor_gt 0.2361
_refine_ls_wR_factor_ref 0.2435
_reflns_number_gt 5107
_reflns_number_total 6052
_reflns_threshold_expression >2sigma(I)
_cod_data_source_file all.cif
_cod_data_source_block 25_696j
_cod_original_cell_volume 3450.4(17)
_cod_original_sg_symbol_H-M P2(1)/c
_cod_database_code 1542873

loop_
_symmetry_equiv_pos_as_xyz
'x, y, z'
'-x, y+1/2, -z+1/2'
'-x, -y, -z'
'x, -y-1/2, z-1/2'

loop_
_atom_site_label
_atom_site_type_symbol
_atom_site_fract_x
_atom_site_fract_y
_atom_site_fract_z
_atom_site_U_iso_or_equiv
_atom_site_adp_type
_atom_site_occupancy
_atom_site_symmetry_multiplicity
_atom_site_calc_flag
_atom_site_refinement_flags
_atom_site_disorder_assembly
_atom_site_disorder_group
Si6 Si 0.3069(9) 0.19275(19) 0.0687(7) 0.043(2) Uani 0.492(10) 1 d PU A 1
C15 C 0.204(4) 0.2237(9) 0.133(3) 0.104(15) Uani 0.492(10) 1 d P A 1
H15A H 0.2584 0.2502 0.1562 0.156 Uiso 0.492(10) 1 calc PR A 1
H15B H 0.2111 0.2099 0.2030 0.156 Uiso 0.492(10) 1 calc PR A 1
H15C H 0.0890 0.2274 0.0755 0.156 Uiso 0.492(10) 1 calc PR A 1
Si7 Si 0.4934(10) 0.1509(2) 0.2170(7) 0.0372(19) Uani 0.492(10) 1 d PU A 1
C17 C 0.668(3) 0.1377(7) 0.188(2) 0.051(7) Uani 0.492(10) 1 d P A 1
H17A H 0.7267 0.1625 0.1887 0.077 Uiso 0.492(10) 1 calc PR A 1
H17B H 0.6253 0.1245 0.1111 0.077 Uiso 0.492(10) 1 calc PR A 1
H17C H 0.7424 0.1191 0.2494 0.077 Uiso 0.492(10) 1 calc PR A 1
C18 C 0.591(3) 0.1787(10) 0.363(3) 0.073(10) Uani 0.492(10) 1 d PU A 1
H18A H 0.5500 0.1673 0.4145 0.109 Uiso 0.492(10) 1 calc PR A 1
H18B H 0.5627 0.2076 0.3496 0.109 Uiso 0.492(10) 1 calc PR A 1
H18C H 0.7103 0.1755 0.3998 0.109 Uiso 0.492(10) 1 calc PR A 1
Si8 Si 0.4288(9) 0.15747(19) 0.2434(6) 0.0325(17) Uani 0.508(10) 1 d PU A 2
C19 C 0.327(3) 0.1944(7) 0.302(2) 0.058(7) Uani 0.508(10) 1 d P A 2
H19A H 0.4104 0.2072 0.3742 0.087 Uiso 0.508(10) 1 calc PR A 2
H19B H 0.2486 0.1796 0.3201 0.087 Uiso 0.508(10) 1 calc PR A 2
H19C H 0.2683 0.2153 0.2431 0.087 Uiso 0.508(10) 1 calc PR A 2
Si9 Si 0.3883(8) 0.17868(19) 0.0599(5) 0.0303(18) Uani 0.508(10) 1 d PU A 2
C20 C 0.648(3) 0.1571(10) 0.352(3) 0.068(8) Uani 0.508(10) 1 d PU A 2
H20A H 0.6889 0.1851 0.3679 0.102 Uiso 0.508(10) 1 calc PR A 2
H20B H 0.7093 0.1416 0.3208 0.102 Uiso 0.508(10) 1 calc PR A 2
H20C H 0.6614 0.1445 0.4251 0.102 Uiso 0.508(10) 1 calc PR A 2
C21 C 0.564(3) 0.1599(7) 0.038(2) 0.050(6) Uani 0.508(10) 1 d P A 2
H21A H 0.5389 0.1639 -0.0446 0.075 Uiso 0.508(10) 1 calc PR A 2
H21B H 0.5822 0.1309 0.0572 0.075 Uiso 0.508(10) 1 calc PR A 2
H21C H 0.6639 0.1752 0.0890 0.075 Uiso 0.508(10) 1 calc PR A 2
Ge1 Ge 0.31889(15) 0.09248(3) 0.21412(10) 0.0375(3) Uani 1 1 d . . .
Ge2 Ge 0.12284(13) 0.15018(3) -0.08088(9) 0.0303(3) Uani 1 1 d . . .
Si4 Si -0.1078(6) 0.19372(13) -0.1506(5) 0.0805(16) Uani 1 1 d . A .
Si1 Si 0.0974(3) 0.09134(8) 0.0183(3) 0.0287(6) Uani 1 1 d . A .
Si2 Si 0.4978(4) 0.03645(11) 0.2486(3) 0.0522(9) Uani 1 1 d . A .
Si3 Si 0.2194(7) 0.0901(2) 0.3543(4) 0.114(3) Uani 1 1 d . A .
Si5 Si 0.1737(5) 0.13193(14) -0.2384(4) 0.0654(11) Uani 1 1 d . A .
C1 C -0.1072(13) 0.0907(4) 0.0165(12) 0.052(3) Uani 1 1 d . . .
H1A H -0.1948 0.0926 -0.0649 0.079 Uiso 1 1 calc R A .
H1B H -0.1147 0.1139 0.0616 0.079 Uiso 1 1 calc R . .
H1C H -0.1190 0.0654 0.0518 0.079 Uiso 1 1 calc R . .
C2 C 0.1019(14) 0.0444(3) -0.0605(11) 0.044(3) Uani 1 1 d . . .
H2A H 0.1019 0.0205 -0.0150 0.066 Uiso 1 1 calc R A .
H2B H 0.2013 0.0442 -0.0700 0.066 Uiso 1 1 calc R . .
H2C H 0.0050 0.0436 -0.1381 0.066 Uiso 1 1 calc R . .
C3 C 0.582(2) 0.0365(7) 0.1427(16) 0.131(9) Uani 1 1 d . . .
H3A H 0.6429 0.0618 0.1509 0.196 Uiso 1 1 calc R A .
H3B H 0.4923 0.0343 0.0622 0.196 Uiso 1 1 calc R . .
H3C H 0.6567 0.0133 0.1590 0.196 Uiso 1 1 calc R . .
C4 C 0.674(3) 0.0386(8) 0.395(2) 0.180(6) Uani 1 1 d . . .
H4A H 0.7342 0.0128 0.4119 0.270 Uiso 1 1 calc R A .
H4B H 0.6366 0.0433 0.4537 0.270 Uiso 1 1 calc R . .
H4C H 0.7470 0.0608 0.3982 0.270 Uiso 1 1 calc R . .
C5 C 0.385(2) -0.0124(4) 0.234(2) 0.119(8) Uani 1 1 d . . .
H5A H 0.3132 -0.0182 0.1502 0.178 Uiso 1 1 calc R A .
H5B H 0.3181 -0.0100 0.2744 0.178 Uiso 1 1 calc R . .
H5C H 0.4637 -0.0346 0.2687 0.178 Uiso 1 1 calc R . .
C6 C 0.397(3) 0.0918(7) 0.5047(13) 0.148(11) Uani 1 1 d . . .
H6A H 0.4859 0.1075 0.5033 0.222 Uiso 1 1 calc R A .
H6B H 0.4345 0.0641 0.5317 0.222 Uiso 1 1 calc R . .
H6C H 0.3628 0.1048 0.5585 0.222 Uiso 1 1 calc R . .
C7 C 0.100(3) 0.0412(9) 0.339(2) 0.182(14) Uani 1 1 d . . .
H7A H 0.0269 0.0450 0.3739 0.273 Uiso 1 1 calc R A .
H7B H 0.1766 0.0190 0.3788 0.273 Uiso 1 1 calc R . .
H7C H 0.0342 0.0346 0.2550 0.273 Uiso 1 1 calc R . .
C8 C 0.081(4) 0.1335(8) 0.337(2) 0.180(6) Uani 1 1 d . . .
H8A H 0.0413 0.1314 0.3949 0.270 Uiso 1 1 calc R A .
H8B H -0.0121 0.1331 0.2573 0.270 Uiso 1 1 calc R . .
H8C H 0.1417 0.1591 0.3487 0.270 Uiso 1 1 calc R . .
C9 C -0.154(4) 0.2090(8) -0.032(2) 0.180(6) Uani 1 1 d . . .
H9A H -0.2252 0.2329 -0.0561 0.270 Uiso 1 1 calc R A .
H9B H -0.0514 0.2155 0.0392 0.270 Uiso 1 1 calc R . .
H9C H -0.2095 0.1866 -0.0143 0.270 Uiso 1 1 calc R . .
C10 C -0.284(4) 0.1688(8) -0.260(2) 0.180(6) Uani 1 1 d . . .
H10A H -0.3824 0.1847 -0.2757 0.270 Uiso 1 1 calc R A .
H10B H -0.2935 0.1417 -0.2315 0.270 Uiso 1 1 calc R . .
H10C H -0.2748 0.1662 -0.3321 0.270 Uiso 1 1 calc R . .
C11 C -0.074(2) 0.2409(5) -0.2147(17) 0.097(6) Uani 1 1 d . . .
H11A H -0.0916 0.2354 -0.2947 0.146 Uiso 1 1 calc R A .
H11B H 0.0390 0.2503 -0.1662 0.146 Uiso 1 1 calc R . .
H11C H -0.1507 0.2619 -0.2172 0.146 Uiso 1 1 calc R . .
C12 C 0.002(4) 0.1027(8) -0.350(2) 0.180(6) Uani 1 1 d . . .
H12A H -0.1005 0.1172 -0.3715 0.270 Uiso 1 1 calc R A .
H12B H -0.0017 0.0760 -0.3179 0.270 Uiso 1 1 calc R . .
H12C H 0.0180 0.0994 -0.4196 0.270 Uiso 1 1 calc R . .
C13 C 0.209(3) 0.1777(6) -0.3083(17) 0.121(8) Uani 1 1 d . . .
H13A H 0.2418 0.1693 -0.3674 0.182 Uiso 1 1 calc R A .
H13B H 0.2965 0.1943 -0.2481 0.182 Uiso 1 1 calc R . .
H13C H 0.1080 0.1937 -0.3463 0.182 Uiso 1 1 calc R . .
C14 C 0.363(3) 0.1008(8) -0.186(3) 0.226(19) Uani 1 1 d . . .
H14A H 0.3366 0.0723 -0.1802 0.340 Uiso 1 1 calc R A .
H14B H 0.4442 0.1105 -0.1079 0.340 Uiso 1 1 calc R . .
H14C H 0.4076 0.1033 -0.2410 0.340 Uiso 1 1 calc R . .
C16 C 0.3941(19) 0.2335(5) 0.032(2) 0.124(9) Uani 1 1 d . . .
H16D H 0.4679 0.2482 0.1038 0.187 Uiso 0.492(10) 1 calc PR A 1
H16E H 0.3073 0.2518 -0.0212 0.187 Uiso 0.492(10) 1 calc PR A 1
H16F H 0.4564 0.2233 -0.0067 0.187 Uiso 0.492(10) 1 calc PR A 1
H16A H 0.4986 0.2443 0.0877 0.187 Uiso 0.508(10) 1 d PR A 2
H16B H 0.3788 0.2374 -0.0463 0.187 Uiso 0.508(10) 1 d PR A 2
H16C H 0.3084 0.2472 0.0406 0.187 Uiso 0.508(10) 1 d PR A 2

loop_
_atom_site_aniso_label
_atom_site_aniso_U_11
_atom_site_aniso_U_22
_atom_site_aniso_U_33
_atom_site_aniso_U_23
_atom_site_aniso_U_13
_atom_site_aniso_U_12
Si6 0.028(4) 0.017(3) 0.077(5) 0.002(3) 0.018(3) 0.000(3)
C15 0.10(3) 0.052(18) 0.11(3) -0.030(18) 0.01(2) 0.055(18)
Si7 0.028(4) 0.031(3) 0.046(4) -0.009(3) 0.013(3) 0.005(3)
C17 0.029(12) 0.040(13) 0.076(19) 0.017(12) 0.017(12) 0.013(10)
C18 0.042(16) 0.08(2) 0.07(2) -0.050(17) 0.008(14) 0.002(15)
Si8 0.026(4) 0.033(3) 0.035(3) -0.009(2) 0.011(3) 0.001(3)
C19 0.071(18) 0.048(14) 0.062(17) -0.029(12) 0.037(15) -0.003(13)
Si9 0.022(3) 0.028(3) 0.046(4) -0.003(2) 0.020(3) -0.005(3)
C20 0.060(17) 0.09(2) 0.061(17) -0.035(16) 0.031(14) -0.004(16)
C21 0.045(13) 0.054(14) 0.070(17) 0.018(12) 0.044(13) 0.009(11)
Ge1 0.0533(7) 0.0284(6) 0.0321(6) 0.0054(5) 0.0212(5) 0.0112(5)
Ge2 0.0327(6) 0.0276(5) 0.0319(6) 0.0045(4) 0.0163(5) -0.0024(4)
Si4 0.098(3) 0.068(3) 0.122(4) 0.053(3) 0.089(3) 0.048(3)
Si1 0.0321(14) 0.0223(13) 0.0421(16) -0.0039(12) 0.0260(13) -0.0056(11)
Si2 0.053(2) 0.0510(19) 0.063(2) 0.0119(17) 0.0353(19) 0.0234(17)
Si3 0.135(5) 0.181(6) 0.048(3) 0.046(3) 0.060(3) 0.116(5)
Si5 0.077(3) 0.084(3) 0.066(3) 0.013(2) 0.059(2) 0.012(2)
C1 0.039(6) 0.045(7) 0.091(10) -0.004(7) 0.045(7) -0.005(5)
C2 0.054(7) 0.030(5) 0.066(8) -0.018(5) 0.042(7) -0.012(5)
C3 0.108(15) 0.21(2) 0.100(14) 0.048(15) 0.073(13) 0.102(16)
C4 0.232(15) 0.187(12) 0.171(11) 0.076(10) 0.136(12) 0.113(11)
C5 0.104(14) 0.043(9) 0.18(2) 0.016(11) 0.046(15) 0.034(9)
C6 0.20(2) 0.20(2) 0.034(9) 0.031(12) 0.049(13) 0.10(2)
C7 0.128(19) 0.32(4) 0.14(2) 0.11(2) 0.097(17) -0.02(2)
C8 0.232(15) 0.187(12) 0.171(11) 0.076(10) 0.136(12) 0.113(11)
C9 0.232(15) 0.187(12) 0.171(11) 0.076(10) 0.136(12) 0.113(11)
C10 0.232(15) 0.187(12) 0.171(11) 0.076(10) 0.136(12) 0.113(11)
C11 0.090(12) 0.072(10) 0.146(17) 0.073(11) 0.070(12) 0.041(9)
C12 0.232(15) 0.187(12) 0.171(11) 0.076(10) 0.136(12) 0.113(11)
C13 0.167(19) 0.137(17) 0.120(16) 0.083(14) 0.118(16) 0.063(15)
C14 0.28(3) 0.25(3) 0.32(4) 0.20(3) 0.28(3) 0.22(3)
C16 0.059(10) 0.055(10) 0.20(2) 0.037(12) 0.014(12) -0.028(8)

loop_
_atom_type_symbol
_atom_type_description
_atom_type_scat_dispersion_real
_atom_type_scat_dispersion_imag
_atom_type_scat_source
C C 0.0033 0.0016 'International Tables Vol C Tables 4.2.6.8 and 6.1.1.4'
H H 0.0000 0.0000 'International Tables Vol C Tables 4.2.6.8 and 6.1.1.4'
Ge Ge 0.1547 1.8001 'International Tables Vol C Tables 4.2.6.8 and 6.1.1.4'
Si Si 0.0817 0.0704 'International Tables Vol C Tables 4.2.6.8 and 6.1.1.4'

loop_
_geom_angle_atom_site_label_1
_geom_angle_atom_site_label_2
_geom_angle_atom_site_label_3
_geom_angle
_geom_angle_site_symmetry_1
_geom_angle_site_symmetry_3
C16 Si6 C15 95.6(15) . .
C16 Si6 Si7 114.8(7) . .
C15 Si6 Si7 107.3(12) . .
C16 Si6 Ge2 119.2(8) . .
C15 Si6 Ge2 112.0(11) . .
Si7 Si6 Ge2 107.0(3) . .
C17 Si7 C18 104.9(13) . .
C17 Si7 Si6 110.5(9) . .
C18 Si7 Si6 110.6(11) . .
C17 Si7 Ge1 115.3(8) . .
C18 Si7 Ge1 112.9(12) . .
Si6 Si7 Ge1 102.7(3) . .
C20 Si8 C19 105.9(12) . .
C20 Si8 Si9 111.7(11) . .
C19 Si8 Si9 109.9(9) . .
C20 Si8 Ge1 111.0(11) . .
C19 Si8 Ge1 113.1(9) . .
Si9 Si8 Ge1 105.2(3) . .
C16 Si9 C21 100.7(10) . .
C16 Si9 Si8 119.1(8) . .
C21 Si9 Si8 108.5(8) . .
C16 Si9 Ge2 109.9(6) . .
C21 Si9 Ge2 113.4(9) . .
Si8 Si9 Ge2 105.4(3) . .
Si8 Ge1 Si2 118.2(2) . .
Si8 Ge1 Si3 101.7(3) . .
Si2 Ge1 Si3 108.34(15) . .
Si8 Ge1 Si1 106.17(17) . .
Si2 Ge1 Si1 111.19(12) . .
Si3 Ge1 Si1 110.85(16) . .
Si8 Ge1 Si7 19.66(17) . .
Si2 Ge1 Si7 102.0(2) . .
Si3 Ge1 Si7 119.3(3) . .
Si1 Ge1 Si7 104.77(17) . .
Si6 Ge2 Si5 119.8(3) . .
Si6 Ge2 Si4 97.3(2) . .
Si5 Ge2 Si4 109.50(16) . .
Si6 Ge2 Si1 105.09(18) . .
Si5 Ge2 Si1 111.18(13) . .
Si4 Ge2 Si1 113.37(12) . .
Si6 Ge2 Si9 22.32(19) . .
Si5 Ge2 Si9 101.52(19) . .
Si4 Ge2 Si9 117.3(2) . .
Si1 Ge2 Si9 103.28(16) . .
C10 Si4 C9 107.4(13) . .
C10 Si4 C11 108.6(10) . .
C9 Si4 C11 107.2(11) . .
C10 Si4 Ge2 110.4(8) . .
C9 Si4 Ge2 111.5(8) . .
C11 Si4 Ge2 111.5(5) . .
C2 Si1 C1 105.3(5) . .
C2 Si1 Ge1 111.2(4) . .
C1 Si1 Ge1 111.8(4) . .
C2 Si1 Ge2 110.4(4) . .
C1 Si1 Ge2 110.6(4) . .
Ge1 Si1 Ge2 107.52(11) . .
C4 Si2 C3 106.2(10) . .
C4 Si2 C5 108.8(11) . .
C3 Si2 C5 109.2(11) . .
C4 Si2 Ge1 111.7(8) . .
C3 Si2 Ge1 110.9(6) . .
C5 Si2 Ge1 110.0(5) . .
C8 Si3 C6 108.7(12) . .
C8 Si3 C7 107.8(13) . .
C6 Si3 C7 108.6(11) . .
C8 Si3 Ge1 111.7(8) . .
C6 Si3 Ge1 109.0(8) . .
C7 Si3 Ge1 111.0(7) . .
C12 Si5 C14 108.4(14) . .
C12 Si5 C13 109.2(11) . .
C14 Si5 C13 106.0(9) . .
C12 Si5 Ge2 111.0(8) . .
C14 Si5 Ge2 110.9(8) . .
C13 Si5 Ge2 111.1(6) . .
Si6 C16 Si9 30.0(3) . .

loop_
_geom_bond_atom_site_label_1
_geom_bond_atom_site_label_2
_geom_bond_distance
_geom_bond_site_symmetry_2
Si6 C16 1.737(16) .
Si6 C15 1.83(3) .
Si6 Si7 2.328(10) .
Si6 Ge2 2.342(7) .
Si7 C17 1.86(2) .
Si7 C18 1.89(3) .
Si7 Ge1 2.497(7) .
Si8 C20 1.84(3) .
Si8 C19 1.90(2) .
Si8 Si9 2.318(9) .
Si8 Ge1 2.320(6) .
Si9 C16 1.843(15) .
Si9 C21 1.88(2) .
Si9 Ge2 2.449(6) .
Ge1 Si2 2.374(3) .
Ge1 Si3 2.378(5) .
Ge1 Si1 2.387(3) .
Ge2 Si5 2.363(4) .
Ge2 Si4 2.366(4) .
Ge2 Si1 2.390(3) .
Si4 C10 1.78(3) .
Si4 C9 1.84(2) .
Si4 C11 1.852(14) .
Si1 C2 1.860(10) .
Si1 C1 1.877(10) .
Si2 C4 1.82(3) .
Si2 C3 1.862(16) .
Si2 C5 1.877(17) .
Si3 C8 1.86(2) .
Si3 C6 1.859(19) .
Si3 C7 1.91(2) .
Si5 C12 1.83(3) .
Si5 C14 1.856(18) .
Si5 C13 1.861(16) .

loop_
_geom_torsion_atom_site_label_1
_geom_torsion_atom_site_label_2
_geom_torsion_atom_site_label_3
_geom_torsion_atom_site_label_4
_geom_torsion
_geom_torsion_site_symmetry_1
_geom_torsion_site_symmetry_2
_geom_torsion_site_symmetry_3
_geom_torsion_site_symmetry_4
C16 Si6 Si7 C17 -47.6(14) . . . .
C15 Si6 Si7 C17 -152.5(15) . . . .
Ge2 Si6 Si7 C17 87.1(9) . . . .
C16 Si6 Si7 C18 68.1(16) . . . .
C15 Si6 Si7 C18 -36.8(18) . . . .
Ge2 Si6 Si7 C18 -157.2(12) . . . .
C16 Si6 Si7 Ge1 -171.1(10) . . . .
C15 Si6 Si7 Ge1 84.0(13) . . . .
Ge2 Si6 Si7 Ge1 -36.4(6) . . . .
C20 Si8 Si9 C16 -79.5(14) . . . .
C19 Si8 Si9 C16 37.8(11) . . . .
Ge1 Si8 Si9 C16 160.0(7) . . . .
C20 Si8 Si9 C21 34.8(15) . . . .
C19 Si8 Si9 C21 152.1(12) . . . .
Ge1 Si8 Si9 C21 -85.8(9) . . . .
C20 Si8 Si9 Ge2 156.6(11) . . . .
C19 Si8 Si9 Ge2 -86.1(9) . . . .
Ge1 Si8 Si9 Ge2 36.1(5) . . . .
C20 Si8 Ge1 Si2 -26.6(11) . . . .
C19 Si8 Ge1 Si2 -145.5(9) . . . .
Si9 Si8 Ge1 Si2 94.4(4) . . . .
C20 Si8 Ge1 Si3 91.8(10) . . . .
C19 Si8 Ge1 Si3 -27.1(10) . . . .
Si9 Si8 Ge1 Si3 -147.2(4) . . . .
C20 Si8 Ge1 Si1 -152.2(10) . . . .
C19 Si8 Ge1 Si1 88.9(10) . . . .
Si9 Si8 Ge1 Si1 -31.2(4) . . . .
C20 Si8 Ge1 Si7 -63.5(12) . . . .
C19 Si8 Ge1 Si7 177.6(13) . . . .
Si9 Si8 Ge1 Si7 57.5(7) . . . .
C17 Si7 Ge1 Si8 168.7(13) . . . .
C18 Si7 Ge1 Si8 48.1(12) . . . .
Si6 Si7 Ge1 Si8 -71.1(7) . . . .
C17 Si7 Ge1 Si2 21.5(10) . . . .
C18 Si7 Ge1 Si2 -99.1(11) . . . .
Si6 Si7 Ge1 Si2 141.7(4) . . . .
C17 Si7 Ge1 Si3 140.7(9) . . . .
C18 Si7 Ge1 Si3 20.1(11) . . . .
Si6 Si7 Ge1 Si3 -99.1(4) . . . .
C17 Si7 Ge1 Si1 -94.5(9) . . . .
C18 Si7 Ge1 Si1 144.9(11) . . . .
Si6 Si7 Ge1 Si1 25.7(5) . . . .
C16 Si6 Ge2 Si5 39.6(9) . . . .
C15 Si6 Ge2 Si5 150.0(13) . . . .
Si7 Si6 Ge2 Si5 -92.7(5) . . . .
C16 Si6 Ge2 Si4 -77.8(9) . . . .
C15 Si6 Ge2 Si4 32.5(13) . . . .
Si7 Si6 Ge2 Si4 149.8(4) . . . .
C16 Si6 Ge2 Si1 165.5(8) . . . .
C15 Si6 Ge2 Si1 -84.1(13) . . . .
Si7 Si6 Ge2 Si1 33.2(5) . . . .
C16 Si6 Ge2 Si9 77.3(10) . . . .
C15 Si6 Ge2 Si9 -172.4(15) . . . .
Si7 Si6 Ge2 Si9 -55.1(5) . . . .
C16 Si9 Ge2 Si6 -58.6(10) . . . .
C21 Si9 Ge2 Si6 -170.5(11) . . . .
Si8 Si9 Ge2 Si6 70.9(6) . . . .
C16 Si9 Ge2 Si5 88.7(9) . . . .
C21 Si9 Ge2 Si5 -23.2(8) . . . .
Si8 Si9 Ge2 Si5 -141.8(4) . . . .
C16 Si9 Ge2 Si4 -30.6(9) . . . .
C21 Si9 Ge2 Si4 -142.4(8) . . . .
Si8 Si9 Ge2 Si4 99.0(4) . . . .
C16 Si9 Ge2 Si1 -156.1(8) . . . .
C21 Si9 Ge2 Si1 92.1(8) . . . .
Si8 Si9 Ge2 Si1 -26.5(4) . . . .
Si6 Ge2 Si4 C10 -174.2(9) . . . .
Si5 Ge2 Si4 C10 60.6(9) . . . .
Si1 Ge2 Si4 C10 -64.2(9) . . . .
Si9 Ge2 Si4 C10 175.5(9) . . . .
Si6 Ge2 Si4 C9 -54.8(11) . . . .
Si5 Ge2 Si4 C9 179.9(11) . . . .
Si1 Ge2 Si4 C9 55.1(11) . . . .
Si9 Ge2 Si4 C9 -65.2(11) . . . .
Si6 Ge2 Si4 C11 65.0(8) . . . .
Si5 Ge2 Si4 C11 -60.3(8) . . . .
Si1 Ge2 Si4 C11 174.9(7) . . . .
Si9 Ge2 Si4 C11 54.6(8) . . . .
Si8 Ge1 Si1 C2 135.0(4) . . . .
Si2 Ge1 Si1 C2 5.2(4) . . . .
Si3 Ge1 Si1 C2 -115.4(4) . . . .
Si7 Ge1 Si1 C2 114.7(4) . . . .
Si8 Ge1 Si1 C1 -107.6(5) . . . .
Si2 Ge1 Si1 C1 122.6(4) . . . .
Si3 Ge1 Si1 C1 2.0(4) . . . .
Si7 Ge1 Si1 C1 -127.9(5) . . . .
Si8 Ge1 Si1 Ge2 14.1(3) . . . .
Si2 Ge1 Si1 Ge2 -115.74(13) . . . .
Si3 Ge1 Si1 Ge2 123.68(19) . . . .
Si7 Ge1 Si1 Ge2 -6.3(2) . . . .
Si6 Ge2 Si1 C2 -136.9(5) . . . .
Si5 Ge2 Si1 C2 -5.8(4) . . . .
Si4 Ge2 Si1 C2 118.0(4) . . . .
Si9 Ge2 Si1 C2 -114.0(4) . . . .
Si6 Ge2 Si1 C1 106.9(5) . . . .
Si5 Ge2 Si1 C1 -122.0(5) . . . .
Si4 Ge2 Si1 C1 1.9(5) . . . .
Si9 Ge2 Si1 C1 129.9(5) . . . .
Si6 Ge2 Si1 Ge1 -15.5(3) . . . .
Si5 Ge2 Si1 Ge1 115.61(15) . . . .
Si4 Ge2 Si1 Ge1 -120.50(18) . . . .
Si9 Ge2 Si1 Ge1 7.5(2) . . . .
Si8 Ge1 Si2 C4 53.4(10) . . . .
Si3 Ge1 Si2 C4 -61.4(10) . . . .
Si1 Ge1 Si2 C4 176.6(9) . . . .
Si7 Ge1 Si2 C4 65.4(10) . . . .
Si8 Ge1 Si2 C3 -64.7(8) . . . .
Si3 Ge1 Si2 C3 -179.5(8) . . . .
Si1 Ge1 Si2 C3 58.4(8) . . . .
Si7 Ge1 Si2 C3 -52.8(8) . . . .
Si8 Ge1 Si2 C5 174.4(8) . . . .
Si3 Ge1 Si2 C5 59.6(8) . . . .
Si1 Ge1 Si2 C5 -62.5(8) . . . .
Si7 Ge1 Si2 C5 -173.7(8) . . . .
Si8 Ge1 Si3 C8 53.5(12) . . . .
Si2 Ge1 Si3 C8 178.7(11) . . . .
Si1 Ge1 Si3 C8 -59.0(12) . . . .
Si7 Ge1 Si3 C8 62.8(12) . . . .
Si8 Ge1 Si3 C6 -66.7(8) . . . .
Si2 Ge1 Si3 C6 58.6(8) . . . .
Si1 Ge1 Si3 C6 -179.2(8) . . . .
Si7 Ge1 Si3 C6 -57.4(8) . . . .
Si8 Ge1 Si3 C7 173.8(8) . . . .
Si2 Ge1 Si3 C7 -61.0(8) . . . .
Si1 Ge1 Si3 C7 61.3(8) . . . .
Si7 Ge1 Si3 C7 -176.9(8) . . . .
Si6 Ge2 Si5 C12 -174.5(8) . . . .
Si4 Ge2 Si5 C12 -63.6(8) . . . .
Si1 Ge2 Si5 C12 62.5(8) . . . .
Si9 Ge2 Si5 C12 171.8(8) . . . .
Si6 Ge2 Si5 C14 64.9(11) . . . .
Si4 Ge2 Si5 C14 175.8(11) . . . .
Si1 Ge2 Si5 C14 -58.1(11) . . . .
Si9 Ge2 Si5 C14 51.2(11) . . . .
Si6 Ge2 Si5 C13 -52.7(8) . . . .
Si4 Ge2 Si5 C13 58.2(8) . . . .
Si1 Ge2 Si5 C13 -175.7(7) . . . .
Si9 Ge2 Si5 C13 -66.4(8) . . . .
C15 Si6 C16 Si9 161.2(13) . . . .
Si7 Si6 C16 Si9 49.3(7) . . . .
Ge2 Si6 C16 Si9 -79.6(8) . . . .
C21 Si9 C16 Si6 -179.2(11) . . . .
Si8 Si9 C16 Si6 -60.9(8) . . . .
Ge2 Si9 C16 Si6 60.8(8) . . . .
